data_7057679
loop_
_publ_author_name
'Zhao, Gang'
'He, Chunlin'
'Gao, Haixiang'
'Imler, Gregory H.'
'Parrish, Damon A.'
'Shreeve, Jean'ne M.'

_publ_section_title
;
 Improving the density and properties of nitrogen-rich scaffolds by the
 introduction of a C--NO2 group
;
_journal_issue 19
_journal_name_full 'New Journal of Chemistry'
_journal_page_first 16162
_journal_paper_doi 10.1039/C8NJ03472A
_journal_volume 42
_journal_year 2018
_chemical_formula_moiety 'C3 H2 N9 O2, Na, H2 O'
_chemical_formula_sum 'C3 H4 N9 Na O3'
_chemical_formula_weight 237.14
_space_group_crystal_system orthorhombic
_space_group_IT_number 57
_space_group_name_Hall '-P 2c 2b'
_space_group_name_H-M_alt 'P b c m'
_symmetry_space_group_name_Hall '-P 2c 2b'
_symmetry_space_group_name_H-M 'P b c m'
_atom_sites_solution_hydrogens mixed
_audit_creation_method SHELXL-2014/7
_audit_update_record
;
2017-10-04 deposited with the CCDC.
2018-08-28 downloaded from the CCDC.
;
_cell_angle_alpha 90
_cell_angle_beta 90
_cell_angle_gamma 90
_cell_formula_units_Z 4
_cell_length_a 8.3610(11)
_cell_length_b 15.124(2)
_cell_length_c 6.2921(8)
_cell_measurement_reflns_used 1746
_cell_measurement_temperature 150(2)
_cell_measurement_theta_max 27.775
_cell_measurement_theta_min 2.436
_cell_volume 795.65(18)
_computing_cell_refinement 'Bruker APEX3 v2015.5-2 (Bruker, 2015)'
_computing_data_collection 'Bruker APEX3 v2015.5-2 (Bruker, 2015)'
_computing_data_reduction
;
Bruker SAINT v8.34A (Bruker, 2013), Bruker XPREP v2014/2 (Bruker, 2014)
;
_computing_molecular_graphics 'Bruker SHELXTL v2014/7 (Bruker, 2014)'
_computing_publication_material 'Bruker SHELXTL v2014/7 (Bruker, 2014)'
_computing_structure_refinement 'SHELXL-2014/7 (Sheldrick, 2014)'
_computing_structure_solution 'Bruker SHELXTL v2014/7 (Bruker, 2014)'
_diffrn_ambient_temperature 150(2)
_diffrn_measured_fraction_theta_full 0.997
_diffrn_measured_fraction_theta_max 0.983
_diffrn_measurement_device_type 'Bruker SMART APEX II CCD'
_diffrn_measurement_method '\w scans'
_diffrn_radiation_monochromator graphite
_diffrn_radiation_source 'fine focus sealed tube'
_diffrn_radiation_type MoK\a
_diffrn_radiation_wavelength 0.71073
_diffrn_reflns_av_R_equivalents 0.0424
_diffrn_reflns_av_unetI/netI 0.0263
_diffrn_reflns_Laue_measured_fraction_full 0.997
_diffrn_reflns_Laue_measured_fraction_max 0.983
_diffrn_reflns_limit_h_max 10
_diffrn_reflns_limit_h_min -11
_diffrn_reflns_limit_k_max 20
_diffrn_reflns_limit_k_min -19
_diffrn_reflns_limit_l_max 8
_diffrn_reflns_limit_l_min -8
_diffrn_reflns_number 8493
_diffrn_reflns_point_group_measured_fraction_full 0.997
_diffrn_reflns_point_group_measured_fraction_max 0.983
_diffrn_reflns_theta_full 25.242
_diffrn_reflns_theta_max 30.000
_diffrn_reflns_theta_min 2.784
_exptl_absorpt_coefficient_mu 0.215
_exptl_absorpt_correction_T_max 0.7460
_exptl_absorpt_correction_T_min 0.6878
_exptl_absorpt_correction_type multi-scan
_exptl_absorpt_process_details 'SADABS v2014/5 (Bruker, 2008)'
_exptl_crystal_colour 'clear colorless'
_exptl_crystal_density_diffrn 1.980
_exptl_crystal_description needle
_exptl_crystal_F_000 480
_exptl_crystal_size_max 0.259
_exptl_crystal_size_mid 0.049
_exptl_crystal_size_min 0.040
_refine_diff_density_max 0.398
_refine_diff_density_min -0.267
_refine_diff_density_rms 0.068
_refine_ls_extinction_method none
_refine_ls_goodness_of_fit_ref 1.064
_refine_ls_hydrogen_treatment mixed
_refine_ls_matrix_type full
_refine_ls_number_parameters 100
_refine_ls_number_reflns 1239
_refine_ls_number_restraints 3
_refine_ls_restrained_S_all 1.069
_refine_ls_R_factor_all 0.0557
_refine_ls_R_factor_gt 0.0346
_refine_ls_shift/su_max 0.000
_refine_ls_shift/su_mean 0.000
_refine_ls_structure_factor_coef Fsqd
_refine_ls_weighting_details 'w=1/[\s^2^(Fo^2^)+(0.0461P)^2^+0.1737P] where P=(Fo^2^+2Fc^2^)/3'
_refine_ls_weighting_scheme calc
_refine_ls_wR_factor_gt 0.0828
_refine_ls_wR_factor_ref 0.0913
_reflns_Friedel_coverage 0.000
_reflns_number_gt 936
_reflns_number_total 1239
_reflns_threshold_expression 'I > 2\s(I)'
_cod_data_source_file c8nj03472a2.cif
_cod_data_source_block shrv434
_cod_depositor_comments 'Adding full bibliography for 7057678--7057679.cif.'
_cod_original_cell_volume 795.62(18)
_cod_database_code 7057679
_shelx_shelxl_version_number 2014/7
_shelx_space_group_comment
;
The symmetry employed for this shelxl refinement is uniquely defined
by the following loop, which should always be used as a source of
symmetry information in preference to the above space-group names.
They are only intended as comments.
;
_shelx_estimated_absorpt_t_min 0.947
_shelx_estimated_absorpt_t_max 0.991

loop_
_space_group_symop_operation_xyz
'x, y, z'
'-x, -y, z+1/2'
'-x, y+1/2, -z+1/2'
'x, -y+1/2, -z'
'-x, -y, -z'
'x, y, -z-1/2'
'x, -y-1/2, z-1/2'
'-x, y-1/2, z'

loop_
_atom_site_label
_atom_site_type_symbol
_atom_site_fract_x
_atom_site_fract_y
_atom_site_fract_z
_atom_site_U_iso_or_equiv
_atom_site_adp_type
_atom_site_occupancy
_atom_site_site_symmetry_order
_atom_site_calc_flag
_atom_site_refinement_flags_posn
_atom_site_refinement_flags_adp
_atom_site_refinement_flags_occupancy
N1 N 0.78276(18) 0.64313(10) 0.7500 0.0141(3) Uani 1 2 d S T P
H1 H 0.8561 0.6014 0.7500 0.017 Uiso 1 2 calc R U P
N2 N 0.81161(19) 0.73035(10) 0.7500 0.0157(4) Uani 1 2 d S T P
N3 N 0.67420(19) 0.76912(11) 0.7500 0.0165(4) Uani 1 2 d S T P
N4 N 0.55251(19) 0.70908(10) 0.7500 0.0141(3) Uani 1 2 d S T P
C5 C 0.6228(2) 0.62956(12) 0.7500 0.0117(4) Uani 1 2 d S T P
C6 C 0.5419(2) 0.54544(12) 0.7500 0.0122(4) Uani 1 2 d S T P
N7 N 0.63245(19) 0.47071(10) 0.7500 0.0140(3) Uani 1 2 d S T P
O8 O 0.78386(16) 0.47624(9) 0.7500 0.0185(3) Uani 1 2 d S T P
O9 O 0.56665(16) 0.39484(9) 0.7500 0.0195(3) Uani 1 2 d S T P
C10 C 0.3693(2) 0.53787(12) 0.7500 0.0126(4) Uani 1 2 d S T P
N11 N 0.26451(19) 0.60471(11) 0.7500 0.0160(4) Uani 1 2 d S T P
N12 N 0.11646(19) 0.56558(11) 0.7500 0.0171(4) Uani 1 2 d S T P
N13 N 0.12849(19) 0.48054(11) 0.7500 0.0161(4) Uani 1 2 d S T P
N14 N 0.28552(18) 0.46187(10) 0.7500 0.0136(3) Uani 1 2 d S T P
H14 H 0.3271 0.4084 0.7500 0.016 Uiso 1 2 calc R U P
Na15 Na 0.31131(10) 0.7500 0.5000 0.0272(2) Uani 1 2 d S T P
O16 O 0.12891(17) 0.69862(10) 0.2500 0.0251(4) Uani 1 2 d DS T P
H16B H 0.0362(16) 0.7188(15) 0.2500 0.038 Uiso 1 2 d DS U P
H16A H 0.139(3) 0.6436(7) 0.2500 0.038 Uiso 1 2 d DS U P

loop_
_atom_site_aniso_label
_atom_site_aniso_U_11
_atom_site_aniso_U_22
_atom_site_aniso_U_33
_atom_site_aniso_U_23
_atom_site_aniso_U_13
_atom_site_aniso_U_12
N1 0.0108(7) 0.0093(8) 0.0222(8) 0.000 0.000 -0.0006(6)
N2 0.0137(8) 0.0100(8) 0.0235(9) 0.000 0.000 -0.0007(6)
N3 0.0143(8) 0.0117(8) 0.0234(9) 0.000 0.000 -0.0012(6)
N4 0.0113(8) 0.0102(8) 0.0209(8) 0.000 0.000 -0.0010(6)
C5 0.0111(8) 0.0116(8) 0.0125(8) 0.000 0.000 0.0005(7)
C6 0.0100(9) 0.0093(8) 0.0173(9) 0.000 0.000 0.0001(7)
N7 0.0110(8) 0.0103(7) 0.0207(8) 0.000 0.000 -0.0006(6)
O8 0.0076(6) 0.0135(7) 0.0343(8) 0.000 0.000 0.0005(5)
O9 0.0142(7) 0.0070(6) 0.0372(9) 0.000 0.000 -0.0018(5)
C10 0.0109(9) 0.0118(9) 0.0150(9) 0.000 0.000 0.0005(7)
N11 0.0099(8) 0.0121(8) 0.0261(9) 0.000 0.000 0.0009(6)
N12 0.0100(8) 0.0149(8) 0.0264(9) 0.000 0.000 -0.0012(6)
N13 0.0089(8) 0.0148(8) 0.0247(9) 0.000 0.000 0.0016(6)
N14 0.0095(7) 0.0100(8) 0.0212(8) 0.000 0.000 -0.0003(6)
Na15 0.0156(4) 0.0363(5) 0.0297(5) 0.0105(4) 0.000 0.000
O16 0.0130(7) 0.0128(7) 0.0496(10) 0.000 0.000 0.0028(6)

loop_
_atom_type_symbol
_atom_type_description
_atom_type_scat_dispersion_real
_atom_type_scat_dispersion_imag
_atom_type_scat_source
C C 0.0033 0.0016 'International Tables Vol C Tables 4.2.6.8 and 6.1.1.4'
N N 0.0061 0.0033 'International Tables Vol C Tables 4.2.6.8 and 6.1.1.4'
O O 0.0106 0.0060 'International Tables Vol C Tables 4.2.6.8 and 6.1.1.4'
Na Na 0.0362 0.0249 'International Tables Vol C Tables 4.2.6.8 and 6.1.1.4'
H H 0.0000 0.0000 'International Tables Vol C Tables 4.2.6.8 and 6.1.1.4'

loop_
_geom_angle_atom_site_label_1
_geom_angle_atom_site_label_2
_geom_angle_atom_site_label_3
_geom_angle
_geom_angle_site_symmetry_1
N2 N1 C5 109.08(15) .
N2 N1 H1 125.5 .
C5 N1 H1 125.5 .
N3 N2 N1 106.68(15) .
N2 N3 N4 111.21(15) .
C5 N4 N3 105.70(15) .
N4 C5 N1 107.33(16) .
N4 C5 C6 125.95(16) .
N1 C5 C6 126.72(17) .
N7 C6 C5 118.19(16) .
N7 C6 C10 119.27(16) .
C5 C6 C10 122.53(16) .
O8 N7 O9 119.40(15) .
O8 N7 C6 120.03(16) .
O9 N7 C6 120.57(15) .
N11 C10 N14 107.72(16) .
N11 C10 C6 126.38(17) .
N14 C10 C6 125.90(17) .
C10 N11 N12 105.36(15) .
N13 N12 N11 111.08(15) .
N12 N13 N14 106.61(15) .
N13 N14 C10 109.23(15) .
N13 N14 H14 125.4 .
C10 N14 H14 125.4 .
Na15 O16 H16B 119.2(11) 6_556
Na15 O16 H16A 105.5(12) 6_556
H16B O16 H16A 117(2) .

loop_
_geom_bond_atom_site_label_1
_geom_bond_atom_site_label_2
_geom_bond_distance
_geom_bond_site_symmetry_2
N1 N2 1.341(2) .
N1 C5 1.353(2) .
N1 H1 0.8800 .
N2 N3 1.290(2) .
N3 N4 1.364(2) .
N4 C5 1.339(2) .
N4 Na15 2.6314(14) .
C5 C6 1.441(3) .
C6 N7 1.360(2) .
C6 C10 1.448(3) .
N7 O8 1.269(2) .
N7 O9 1.272(2) .
O9 Na15 2.8833(12) 5_666
C10 N11 1.338(2) .
C10 N14 1.346(2) .
N11 N12 1.372(2) .
N11 Na15 2.7305(13) .
N12 N13 1.290(2) .
N13 N14 1.343(2) .
N14 H14 0.8800 .
Na15 O16 2.3247(12) .
Na15 N4 2.6314(14) 7_575
Na15 N11 2.7305(13) 7_575
Na15 O9 2.8833(12) 3_656
Na15 H16A 2.672(17) .
O16 Na15 2.3247(12) 6_556
O16 H16B 0.833(9) .
O16 H16A 0.836(10) .

loop_
_geom_hbond_atom_site_label_D
_geom_hbond_atom_site_label_H
_geom_hbond_atom_site_label_A
_geom_hbond_distance_DH
_geom_hbond_distance_HA
_geom_hbond_distance_DA
_geom_hbond_angle_DHA
_geom_hbond_site_symmetry_A
N1 H1 O8 0.88 1.99 2.524(2) 118.1 .
N1 H1 N12 0.88 2.24 3.026(2) 148.2 1_655
N14 H14 N3 0.88 2.11 2.934(2) 156.5 3_646
N14 H14 O9 0.88 2.01 2.560(2) 119.1 .
O16 H16B N2 0.833(9) 2.029(10) 2.862(2) 179(2) 7_475

loop_
_geom_torsion_atom_site_label_1
_geom_torsion_atom_site_label_2
_geom_torsion_atom_site_label_3
_geom_torsion_atom_site_label_4
_geom_torsion
_geom_torsion_site_symmetry_1
C5 N1 N2 N3 0.0 .
N1 N2 N3 N4 0.0 .
N2 N3 N4 C5 0.0 .
N3 N4 C5 N1 0.0 .
N3 N4 C5 C6 180.0 .
N2 N1 C5 N4 0.0 .
N2 N1 C5 C6 180.0 .
N4 C5 C6 N7 180.0 .
N1 C5 C6 N7 0.0 .
N4 C5 C6 C10 0.0 .
N1 C5 C6 C10 180.0 .
C5 C6 N7 O8 0.0 .
C10 C6 N7 O8 180.0 .
C5 C6 N7 O9 180.0 .
C10 C6 N7 O9 0.0 .
N7 C6 C10 N11 180.0 .
C5 C6 C10 N11 0.0 .
N7 C6 C10 N14 0.0 .
C5 C6 C10 N14 180.0 .
N14 C10 N11 N12 0.0 .
C6 C10 N11 N12 180.0 .
C10 N11 N12 N13 0.0 .
Na15 N11 N12 N13 -139.06(6) 6_557
N11 N12 N13 N14 0.0 .
N12 N13 N14 C10 0.0 .
N11 C10 N14 N13 0.0 .
C6 C10 N14 N13 180.0 .
